data_1011334
loop_
_publ_author_name
'Bannister, F A'
'Hey, M H'

_publ_section_title
;
Determination of minerals in platinum concentrates from the transvall
by x-ray methods.
;
_journal_coden_ASTM MIASA6
_journal_name_full
;
Mineralogical Magazine and Journal of the Mineralogical Society (1876-
1968)
;
_journal_page_first 188
_journal_page_last 206
_journal_paper_doi 10.1180/minmag.1932.023.138.05
_journal_volume 23
_journal_year 1932
_chemical_compound_source 'from Transvaal'
_chemical_formula_structural 'Pt S'
_chemical_formula_sum 'Pt S'
_chemical_name_mineral Cooperite
_chemical_name_systematic 'Platinum sulfide'
_space_group_IT_number 131
_symmetry_cell_setting tetragonal
_symmetry_Int_Tables_number 131
_symmetry_space_group_name_Hall '-P 4c 2'
_symmetry_space_group_name_H-M 'P 42/m m c'
_cell_angle_alpha 90
_cell_angle_beta 90
_cell_angle_gamma 90
_cell_formula_units_Z 2
_cell_length_a 3.47
_cell_length_b 3.47
_cell_length_c 6.1
_cell_volume 73.4
_cod_database_code 1011334

loop_
_symmetry_equiv_pos_as_xyz
x,y,z
-x,-y,z
-y,x,1/2+z
y,-x,1/2+z
-x,y,-z
x,-y,-z
y,x,1/2-z
-y,-x,1/2-z
-x,-y,-z
x,y,-z
y,-x,1/2-z
-y,x,1/2-z
x,-y,z
-x,y,z
-y,-x,1/2+z
y,x,1/2+z

loop_
_atom_site_label
_atom_site_type_symbol
_atom_site_symmetry_multiplicity
_atom_site_Wyckoff_symbol
_atom_site_fract_x
_atom_site_fract_y
_atom_site_fract_z
_atom_site_occupancy
_atom_site_attached_hydrogens
_atom_site_calc_flag
Pt1 Pt2+ 2 c 0. 0.5 0. 1. 0 d
S1 S2- 2 e 0. 0. 0.25 1. 0 d

loop_
_atom_type_symbol
_atom_type_oxidation_number
Pt2+ 2.000
S2- -2.000
